data_2222494
loop_
_publ_author_name
'Archana, R.'
'Manimekalai, A.'
'Saradhadevi, N.'
'Thiruvalluvar, A.'
'Butcher, R. J.'

_publ_section_title
;
 <i>N</i>'-(2-Methyl-3-phenylallylidene)nicotinohydrazide monohydrate
;
_journal_coeditor_code WN2333
_journal_issue 7
_journal_name_full 'Acta Crystallographica Section E'
_journal_page_first o1659
_journal_paper_doi 10.1107/S1600536809023368
_journal_volume 65
_journal_year 2009
_chemical_formula_iupac 'C16 H15 N3 O, H2 O'
_chemical_formula_moiety 'C16 H15 N3 O, H2 O'
_chemical_formula_structural 'C16 H15 N3 O, H2 O'
_chemical_formula_sum 'C16 H17 N3 O2'
_chemical_formula_weight 283.33
_chemical_melting_point 400(2)
_chemical_name_common nicotinohydrazide
_chemical_name_systematic
;
<i>N</i>'-(2-Methyl-3-phenylallylidene)nicotinohydrazide monohydrate
;
_space_group_IT_number 14
_symmetry_cell_setting monoclinic
_symmetry_space_group_name_Hall '-P 2ybc'
_symmetry_space_group_name_H-M 'P 1 21/c 1'
_atom_sites_solution_hydrogens geom
_atom_sites_solution_primary direct
_atom_sites_solution_secondary difmap
_cell_angle_alpha 90
_cell_angle_beta 98.250(4)
_cell_angle_gamma 90
_cell_formula_units_Z 4
_cell_length_a 9.6821(4)
_cell_length_b 9.4178(4)
_cell_length_c 16.0958(6)
_cell_measurement_reflns_used 4977
_cell_measurement_temperature 110(2)
_cell_measurement_theta_max 32.6361
_cell_measurement_theta_min 4.6417
_cell_volume 1452.49(10)
_computing_cell_refinement 'CrysAlis RED (Oxford Diffraction, 2008)'
_computing_data_collection 'CrysAlis CCD (Oxford Diffraction, 2008)'
_computing_data_reduction 'CrysAlis RED (Oxford Diffraction, 2008)'
_computing_molecular_graphics 'ORTEP-3 (Farrugia, 1997)'
_computing_publication_material 'PLATON (Spek, 2009)'
_computing_structure_refinement 'SHELXL97 (Sheldrick, 2008)'
_computing_structure_solution 'SHELXS97 (Sheldrick, 2008)'
_diffrn_ambient_temperature 110(2)
_diffrn_detector_area_resol_mean 10.5081
_diffrn_measured_fraction_theta_full 0.994
_diffrn_measured_fraction_theta_max 0.895
_diffrn_measurement_device_type 'Oxford Diffraction Gemini R'
_diffrn_measurement_method '\f and \w'
_diffrn_radiation_monochromator graphite
_diffrn_radiation_source 'fine-focus sealed tube'
_diffrn_radiation_type MoK\a
_diffrn_radiation_wavelength 0.71073
_diffrn_reflns_av_R_equivalents 0.0207
_diffrn_reflns_av_sigmaI/netI 0.0373
_diffrn_reflns_limit_h_max 13
_diffrn_reflns_limit_h_min -14
_diffrn_reflns_limit_k_max 14
_diffrn_reflns_limit_k_min -12
_diffrn_reflns_limit_l_max 24
_diffrn_reflns_limit_l_min -17
_diffrn_reflns_number 10476
_diffrn_reflns_theta_full 25.00
_diffrn_reflns_theta_max 32.75
_diffrn_reflns_theta_min 4.65
_diffrn_standards_decay_% 0
_diffrn_standards_interval_count 0
_diffrn_standards_interval_time 0
_diffrn_standards_number 0
_exptl_absorpt_coefficient_mu 0.088
_exptl_absorpt_correction_T_max 1.00000
_exptl_absorpt_correction_T_min 0.93785
_exptl_absorpt_correction_type multi-scan
_exptl_absorpt_process_details '(CrysAlis RED; Oxford Diffraction, 2008)'
_exptl_crystal_colour colourless
_exptl_crystal_density_diffrn 1.296
_exptl_crystal_density_method 'Not Measured'
_exptl_crystal_description block
_exptl_crystal_F_000 600
_exptl_crystal_size_max 0.51
_exptl_crystal_size_mid 0.42
_exptl_crystal_size_min 0.36
_refine_diff_density_max 0.403
_refine_diff_density_min -0.221
_refine_ls_extinction_method none
_refine_ls_goodness_of_fit_ref 1.019
_refine_ls_hydrogen_treatment mixed
_refine_ls_matrix_type full
_refine_ls_number_parameters 203
_refine_ls_number_reflns 4824
_refine_ls_number_restraints 0
_refine_ls_restrained_S_all 1.019
_refine_ls_R_factor_all 0.0623
_refine_ls_R_factor_gt 0.0423
_refine_ls_shift/su_max 0.001
_refine_ls_shift/su_max_lt 0.001
_refine_ls_shift/su_mean 0.000
_refine_ls_structure_factor_coef Fsqd
_refine_ls_weighting_details 'calc w=1/[\s^2^(Fo^2^)+(0.0703P)^2^] where P=(Fo^2^+2Fc^2^)/3'
_refine_ls_weighting_scheme calc
_refine_ls_wR_factor_gt 0.1121
_refine_ls_wR_factor_ref 0.1185
_reflns_number_gt 3467
_reflns_number_total 4824
_reflns_threshold_expression I>2\s(I)
_cod_data_source_file wn2333.cif
_cod_data_source_block I
_cod_depositor_comments
;
The following automatic conversions were performed:
'_symmetry_cell_setting' value 'Monoclinic' changed to 'monoclinic'
according to '/home/saulius/struct/CIF-dictionaries/cif_core.dic'
dictionary named 'cif_core.dic' version 2.4.1 from 2010-06-29.

Automatic conversion script
Id: cif_fix_enum 1527 2010-12-29 10:47:43Z saulius 

The following automatic conversions were performed:

'_symmetry_cell_setting' value 'Monoclinic' changed to 'monoclinic'
according to /home/saulius/struct/CIF-dictionaries/cif_core.dic
dictionary named 'cif_core.dic' version 2.4.1 from 2010-06-29.

Automatic conversion script
Id: cif_fix_values 1715 2011-07-08 13:25:40Z adriana 
;
_cod_original_sg_symbol_H-M 'P 21/c'
_cod_database_code 2222494
_cod_database_fobs_code 2222494

loop_
_symmetry_equiv_pos_site_id
_symmetry_equiv_pos_as_xyz
1 x,y,z
2 -x,1/2+y,1/2-z
3 -x,-y,-z
4 x,1/2-y,1/2+z

loop_
_atom_site_aniso_label
_atom_site_aniso_U_11
_atom_site_aniso_U_22
_atom_site_aniso_U_33
_atom_site_aniso_U_12
_atom_site_aniso_U_13
_atom_site_aniso_U_23
O7 0.0208(3) 0.0255(4) 0.0221(4) 0.0058(3) 0.0028(3) -0.0028(3)
N1 0.0238(4) 0.0249(4) 0.0160(4) 0.0008(3) 0.0024(3) -0.0009(3)
N8 0.0159(4) 0.0244(4) 0.0161(4) 0.0031(3) -0.0010(3) -0.0029(3)
N9 0.0176(4) 0.0237(4) 0.0179(4) 0.0010(3) -0.0015(3) 0.0020(3)
C2 0.0186(4) 0.0214(5) 0.0174(4) -0.0001(4) 0.0048(3) -0.0017(4)
C3 0.0158(4) 0.0167(4) 0.0161(4) -0.0016(3) 0.0018(3) -0.0012(3)
C4 0.0184(4) 0.0225(5) 0.0154(4) -0.0014(4) 0.0040(3) -0.0026(3)
C5 0.0165(4) 0.0239(5) 0.0210(5) 0.0011(4) 0.0021(3) -0.0034(4)
C6 0.0196(5) 0.0239(5) 0.0188(5) 0.0014(4) -0.0017(3) -0.0014(4)
C7 0.0162(4) 0.0183(4) 0.0173(4) -0.0015(3) 0.0025(3) -0.0005(3)
C10 0.0175(4) 0.0213(5) 0.0198(4) -0.0004(4) -0.0003(3) 0.0000(4)
C11 0.0178(4) 0.0189(4) 0.0186(4) -0.0009(3) 0.0005(3) 0.0017(4)
C12 0.0181(4) 0.0211(5) 0.0200(4) 0.0016(4) -0.0010(3) -0.0008(4)
C13 0.0297(6) 0.0374(6) 0.0186(5) 0.0116(5) 0.0001(4) -0.0012(4)
C21 0.0170(4) 0.0216(5) 0.0180(4) -0.0021(4) 0.0018(3) 0.0003(4)
C22 0.0309(5) 0.0241(5) 0.0182(5) 0.0046(4) 0.0013(4) 0.0002(4)
C23 0.0291(5) 0.0381(6) 0.0206(5) 0.0086(5) 0.0012(4) 0.0069(4)
C24 0.0252(5) 0.0476(7) 0.0166(5) -0.0022(5) 0.0003(4) 0.0008(4)
C25 0.0274(5) 0.0393(7) 0.0205(5) -0.0043(5) 0.0042(4) -0.0087(4)
C26 0.0199(5) 0.0272(5) 0.0207(5) 0.0011(4) 0.0040(4) -0.0037(4)
O1W 0.0213(4) 0.0271(4) 0.0182(3) 0.0037(3) 0.0037(3) 0.0042(3)

loop_
_atom_site_type_symbol
_atom_site_label
_atom_site_fract_x
_atom_site_fract_y
_atom_site_fract_z
_atom_site_U_iso_or_equiv
_atom_site_thermal_displace_type
_atom_site_calc_flag
_atom_site_refinement_flags
_atom_site_occupancy
O O7 -0.01746(7) 0.46732(8) 0.12555(4) 0.0228(2) Uani d . 1.000
N N1 -0.32793(9) 0.63377(9) -0.05360(5) 0.0216(2) Uani d . 1.000
N N8 -0.09368(8) 0.60130(10) 0.22771(5) 0.0191(2) Uani d . 1.000
N N9 0.01977(8) 0.56186(9) 0.28577(5) 0.0201(2) Uani d . 1.000
C C2 -0.22360(10) 0.59151(11) 0.00496(6) 0.0189(3) Uani d . 1.000
C C3 -0.23120(9) 0.59362(10) 0.09091(6) 0.0163(2) Uani d . 1.000
C C4 -0.35482(10) 0.63912(10) 0.11676(6) 0.0186(3) Uani d . 1.000
C C5 -0.46492(10) 0.68046(11) 0.05655(6) 0.0205(3) Uani d . 1.000
C C6 -0.44662(10) 0.67645(11) -0.02681(6) 0.0212(3) Uani d . 1.000
C C7 -0.10495(10) 0.54718(10) 0.14926(6) 0.0173(2) Uani d . 1.000
C C10 0.02233(10) 0.61992(11) 0.35825(6) 0.0198(3) Uani d . 1.000
C C11 0.13277(10) 0.58878(10) 0.42696(6) 0.0186(2) Uani d . 1.000
C C12 0.12207(10) 0.65038(10) 0.50151(6) 0.0201(3) Uani d . 1.000
C C13 0.24871(12) 0.49192(13) 0.41017(7) 0.0289(3) Uani d . 1.000
C C21 0.21352(10) 0.63767(10) 0.58181(6) 0.0189(3) Uani d . 1.000
C C22 0.30403(11) 0.52316(11) 0.60385(6) 0.0246(3) Uani d . 1.000
C C23 0.39472(12) 0.52335(13) 0.67868(7) 0.0295(3) Uani d . 1.000
C C24 0.39566(11) 0.63518(14) 0.73431(6) 0.0301(3) Uani d . 1.000
C C25 0.30184(11) 0.74592(13) 0.71563(7) 0.0290(3) Uani d . 1.000
C C26 0.21206(10) 0.74683(12) 0.64052(6) 0.0225(3) Uani d . 1.000
O O1W 0.23612(8) 0.34636(8) 0.21718(5) 0.0221(2) Uani d . 1.000
H H2 -0.14001 0.55834 -0.01294 0.0227 Uiso calc R 1.000
H H4 -0.36389 0.64191 0.17472 0.0223 Uiso calc R 1.000
H H5 -0.55094 0.71084 0.07247 0.0246 Uiso calc R 1.000
H H6 -0.52209 0.70546 -0.06764 0.0254 Uiso calc R 1.000
H H8 -0.1500(15) 0.6670(15) 0.2429(8) 0.035(4) Uiso d . 1.000
H H10 -0.04946 0.68455 0.36710 0.0238 Uiso calc R 1.000
H H12 0.04363 0.71085 0.50187 0.0241 Uiso calc R 1.000
H H13A 0.33627 0.52239 0.44365 0.0434 Uiso calc R 1.000
H H13B 0.25826 0.49565 0.35041 0.0434 Uiso calc R 1.000
H H13C 0.22731 0.39448 0.42547 0.0434 Uiso calc R 1.000
H H22 0.30311 0.44436 0.56693 0.0295 Uiso calc R 1.000
H H23 0.45685 0.44589 0.69188 0.0354 Uiso calc R 1.000
H H24 0.45988 0.63623 0.78482 0.0361 Uiso calc R 1.000
H H25 0.29922 0.82139 0.75454 0.0348 Uiso calc R 1.000
H H26 0.14816 0.82318 0.62863 0.0270 Uiso calc R 1.000
H H1W 0.2677(16) 0.3540(16) 0.1663(11) 0.054(5) Uiso d . 1.000
H H2W 0.1656(18) 0.4012(18) 0.2096(10) 0.055(5) Uiso d . 1.000

loop_
_atom_type_symbol
_atom_type_description
_atom_type_scat_dispersion_real
_atom_type_scat_dispersion_imag
_atom_type_scat_source
O O 0.0106 0.0060 'International Tables Vol C Tables 4.2.6.8 and 6.1.1.4'
N N 0.0061 0.0033 'International Tables Vol C Tables 4.2.6.8 and 6.1.1.4'
H H 0.0000 0.0000 'International Tables Vol C Tables 4.2.6.8 and 6.1.1.4'
C C 0.0033 0.0016 'International Tables Vol C Tables 4.2.6.8 and 6.1.1.4'

loop_
_geom_angle_atom_site_label_1
_geom_angle_atom_site_label_2
_geom_angle_atom_site_label_3
_geom_angle_site_symmetry_1
_geom_angle_site_symmetry_2
_geom_angle_site_symmetry_3
_geom_angle
_geom_angle_publ_flag
H1W O1W H2W . . . 100.8(15) no
C2 N1 C6 . . . 117.12(8) no
N9 N8 C7 . . . 118.59(8) no
N8 N9 C10 . . . 114.07(8) no
N9 N8 H8 . . . 117.5(9) no
C7 N8 H8 . . . 123.6(8) no
N1 C2 C3 . . . 123.47(9) no
C4 C3 C7 . . . 124.28(9) no
C2 C3 C4 . . . 118.11(9) no
C2 C3 C7 . . . 117.61(8) no
C3 C4 C5 . . . 119.01(9) no
C4 C5 C6 . . . 118.57(9) no
N1 C6 C5 . . . 123.71(9) no
N8 C7 C3 . . . 115.18(8) no
O7 C7 N8 . . . 123.51(9) no
O7 C7 C3 . . . 121.30(8) no
N9 C10 C11 . . . 121.40(9) no
C10 C11 C12 . . . 116.59(9) no
C10 C11 C13 . . . 118.24(9) no
C12 C11 C13 . . . 125.17(9) no
C11 C12 C21 . . . 129.50(9) no
C22 C21 C26 . . . 117.45(9) no
C12 C21 C22 . . . 124.28(9) no
C12 C21 C26 . . . 118.26(9) no
C21 C22 C23 . . . 120.93(10) no
C22 C23 C24 . . . 120.60(11) no
C23 C24 C25 . . . 119.30(10) no
C24 C25 C26 . . . 120.24(10) no
C21 C26 C25 . . . 121.33(10) no
C3 C2 H2 . . . 118.00 no
N1 C2 H2 . . . 118.00 no
C3 C4 H4 . . . 120.00 no
C5 C4 H4 . . . 120.00 no
C4 C5 H5 . . . 121.00 no
C6 C5 H5 . . . 121.00 no
C5 C6 H6 . . . 118.00 no
N1 C6 H6 . . . 118.00 no
N9 C10 H10 . . . 119.00 no
C11 C10 H10 . . . 119.00 no
C21 C12 H12 . . . 115.00 no
C11 C12 H12 . . . 115.00 no
C11 C13 H13A . . . 109.00 no
C11 C13 H13C . . . 109.00 no
H13A C13 H13B . . . 109.00 no
H13A C13 H13C . . . 109.00 no
H13B C13 H13C . . . 109.00 no
C11 C13 H13B . . . 109.00 no
C23 C22 H22 . . . 120.00 no
C21 C22 H22 . . . 120.00 no
C22 C23 H23 . . . 120.00 no
C24 C23 H23 . . . 120.00 no
C25 C24 H24 . . . 120.00 no
C23 C24 H24 . . . 120.00 no
C24 C25 H25 . . . 120.00 no
C26 C25 H25 . . . 120.00 no
C21 C26 H26 . . . 119.00 no
C25 C26 H26 . . . 119.00 no

loop_
_geom_bond_atom_site_label_1
_geom_bond_atom_site_label_2
_geom_bond_site_symmetry_1
_geom_bond_site_symmetry_2
_geom_bond_distance
_geom_bond_publ_flag
O7 C7 . . 1.2336(12) no
O1W H1W . . 0.917(17) no
O1W H2W . . 0.851(17) no
N1 C2 . . 1.3394(13) no
N1 C6 . . 1.3455(13) no
N8 C7 . . 1.3515(13) no
N8 N9 . . 1.3868(11) no
N9 C10 . . 1.2854(13) no
N8 H8 . . 0.882(14) no
C2 C3 . . 1.3960(14) no
C3 C7 . . 1.4960(13) no
C3 C4 . . 1.3901(13) no
C4 C5 . . 1.3895(14) no
C5 C6 . . 1.3789(14) no
C10 C11 . . 1.4537(14) no
C11 C12 . . 1.3501(14) no
C11 C13 . . 1.5008(15) no
C12 C21 . . 1.4630(14) no
C21 C22 . . 1.4027(14) no
C21 C26 . . 1.3978(14) no
C22 C23 . . 1.3850(15) no
C23 C24 . . 1.3816(17) no
C24 C25 . . 1.3874(17) no
C25 C26 . . 1.3841(15) no
C2 H2 . . 0.9500 no
C4 H4 . . 0.9500 no
C5 H5 . . 0.9500 no
C6 H6 . . 0.9500 no
C10 H10 . . 0.9500 no
C12 H12 . . 0.9500 no
C13 H13A . . 0.9800 no
C13 H13C . . 0.9800 no
C13 H13B . . 0.9800 no
C22 H22 . . 0.9500 no
C23 H23 . . 0.9500 no
C24 H24 . . 0.9500 no
C25 H25 . . 0.9500 no
C26 H26 . . 0.9500 no

loop_
_geom_contact_atom_site_label_1
_geom_contact_atom_site_label_2
_geom_contact_distance
_geom_contact_site_symmetry_1
_geom_contact_site_symmetry_2
_geom_contact_publ_flag
O1W C10 3.3781(13) . 2_545 no
O1W O7 2.9089(10) . . no
O1W N9 3.2233(11) . . no
O1W C13 3.3815(14) . . no
O1W N1 2.9033(11) . 3_565 no
O1W N8 2.8925(12) . 2_545 no
O1W C4 3.3753(12) . 2_545 no
O7 O1W 2.9089(10) . . no
O7 C10 3.2830(13) . 2_545 no
O7 N9 2.7031(10) . . no
O7 C2 3.4021(12) . 3_565 no
O1W H10 2.5900 . 2_545 no
O1W H13B 2.5500 . . no
O1W H8 2.029(14) . 2_545 no
O1W H4 2.7700 . 2_545 no
O7 H2 2.5400 . 3_565 no
O7 H10 2.7400 . 2_545 no
O7 H2 2.5200 . . no
O7 H2W 2.161(17) . . no
O7 H26 2.5400 . 4_564 no
N1 O1W 2.9033(11) . 3_565 no
N8 O1W 2.8925(12) . 2_555 no
N9 O1W 3.2233(11) . . no
N9 O7 2.7031(10) . . no
N1 H22 2.9500 . 2_555 no
N1 H1W 1.987(17) . 3_565 no
N8 H4 2.6600 . . no
N9 H13B 2.4700 . . no
N9 H2W 2.507(17) . . no
C2 O7 3.4021(12) . 3_565 no
C4 C24 3.5844(15) . 3_566 no
C4 C13 3.5229(15) . 2_555 no
C4 O1W 3.3753(12) . 2_555 no
C5 C6 3.4847(15) . 3_465 no
C5 C13 3.5988(16) . 2_555 no
C6 C5 3.4847(15) . 3_465 no
C10 C21 3.5585(14) . 3_566 no
C10 O7 3.2830(13) . 2_555 no
C10 O1W 3.3781(13) . 2_555 no
C10 C22 3.5673(15) . 3_566 no
C13 O1W 3.3815(14) . . no
C13 C5 3.5988(16) . 2_545 no
C13 C4 3.5229(15) . 2_545 no
C13 C22 3.1004(15) . . no
C21 C10 3.5585(14) . 3_566 no
C22 C13 3.1004(15) . . no
C22 C10 3.5673(15) . 3_566 no
C24 C4 3.5844(15) . 3_566 no
C2 H13C 3.0700 . 2_555 no
C2 H1W 2.776(17) . 3_565 no
C3 H13C 2.8500 . 2_555 no
C4 H13C 2.8300 . 2_555 no
C4 H8 2.640(14) . . no
C5 H13C 3.0400 . 2_555 no
C6 H1W 3.040(17) . 3_565 no
C6 H22 3.0000 . 2_555 no
C6 H24 3.0600 . 1_454 no
C7 H26 2.8000 . 4_564 no
C7 H2W 2.994(17) . . no
C11 H22 2.9300 . . no
C13 H22 2.5400 . . no
C21 H13A 2.8800 . . no
C21 H5 2.7100 . 4_665 no
C22 H13A 2.6400 . . no
C22 H5 2.9500 . 4_665 no
C23 H4 2.8800 . 3_566 no
C24 H4 3.0300 . 3_566 no
C24 H5 3.0900 . 4_665 no
C25 H5 2.9100 . 4_665 no
C26 H5 2.7100 . 4_665 no
H1W C6 3.040(17) . 3_565 no
H1W N1 1.987(17) . 3_565 no
H1W C2 2.776(17) . 3_565 no
H2 O7 2.5200 . . no
H2 O7 2.5400 . 3_565 no
H2W C7 2.994(17) . . no
H2W N9 2.507(17) . . no
H2W O7 2.161(17) . . no
H2W H10 2.5600 . 2_545 no
H2W H13B 2.4800 . . no
H2W H8 2.35(2) . 2_545 no
H4 N8 2.6600 . . no
H4 H23 2.5800 . 3_566 no
H4 C24 3.0300 . 3_566 no
H4 H8 2.2100 . . no
H4 O1W 2.7700 . 2_555 no
H4 C23 2.8800 . 3_566 no
H5 C24 3.0900 . 4_464 no
H5 C25 2.9100 . 4_464 no
H5 C26 2.7100 . 4_464 no
H5 C22 2.9500 . 4_464 no
H5 C21 2.7100 . 4_464 no
H6 H24 2.4400 . 1_454 no
H8 H2W 2.35(2) . 2_555 no
H8 H4 2.2100 . . no
H8 C4 2.640(14) . . no
H8 H10 2.1000 . . no
H8 O1W 2.029(14) . 2_555 no
H10 H8 2.1000 . . no
H10 H2W 2.5600 . 2_555 no
H10 H12 2.2400 . . no
H10 O1W 2.5900 . 2_555 no
H10 O7 2.7400 . 2_555 no
H12 H26 2.3900 . . no
H12 H10 2.2400 . . no
H13A C21 2.8800 . . no
H13A C22 2.6400 . . no
H13A H22 2.1800 . . no
H13B O1W 2.5500 . . no
H13B N9 2.4700 . . no
H13B H25 2.3800 . 4_564 no
H13B H2W 2.4800 . . no
H13C H22 2.3400 . . no
H13C C2 3.0700 . 2_545 no
H13C C5 3.0400 . 2_545 no
H13C C3 2.8500 . 2_545 no
H13C C4 2.8300 . 2_545 no
H22 H13A 2.1800 . . no
H22 H13C 2.3400 . . no
H22 N1 2.9500 . 2_545 no
H22 C6 3.0000 . 2_545 no
H22 C11 2.9300 . . no
H22 C13 2.5400 . . no
H23 H4 2.5800 . 3_566 no
H24 C6 3.0600 . 1_656 no
H24 H6 2.4400 . 1_656 no
H25 H13B 2.3800 . 4_565 no
H26 O7 2.5400 . 4_565 no
H26 C7 2.8000 . 4_565 no
H26 H12 2.3900 . . no

loop_
_geom_hbond_atom_site_label_D
_geom_hbond_atom_site_label_H
_geom_hbond_atom_site_label_A
_geom_hbond_site_symmetry_A
_geom_hbond_distance_DH
_geom_hbond_distance_HA
_geom_hbond_distance_DA
_geom_hbond_angle_DHA
_geom_hbond_publ_flag
O1W H1W N1 3_565 0.917(17) 1.987(17) 2.9033(11) 177.3(16) yes
O1W H2W O7 . 0.851(17) 2.161(17) 2.9089(10) 146.5(15) yes
O1W H2W N9 . 0.851(17) 2.507(17) 3.2233(11) 142.5(14) yes
N8 H8 O1W 2_555 0.882(14) 2.029(14) 2.8925(12) 166.0(13) yes
C2 H2 O7 3_565 0.95 2.54 3.4021(12) 151 yes
C10 H10 O1W 2_555 0.95 2.59 3.3781(13) 140 yes
C13 H13B O1W . 0.98 2.55 3.3815(14) 143 yes
C26 H26 O7 4_565 0.95 2.54 3.4771(13) 170 yes
C13 H13C Cg1 2_545 0.98 2.72 3.5630(13) 144 yes
C5 H5 Cg2 4_464 0.95 2.57 3.4378(11) 152 yes

loop_
_geom_torsion_atom_site_label_1
_geom_torsion_atom_site_label_2
_geom_torsion_atom_site_label_3
_geom_torsion_atom_site_label_4
_geom_torsion_site_symmetry_1
_geom_torsion_site_symmetry_2
_geom_torsion_site_symmetry_3
_geom_torsion_site_symmetry_4
_geom_torsion
_geom_torsion_publ_flag
C6 N1 C2 C3 . . . . -1.84(15) no
C2 N1 C6 C5 . . . . 0.88(15) no
C7 N8 N9 C10 . . . . 179.25(9) no
N9 N8 C7 O7 . . . . -2.13(15) no
N9 N8 C7 C3 . . . . 179.25(8) no
N8 N9 C10 C11 . . . . 179.05(9) no
N1 C2 C3 C4 . . . . 1.46(15) no
N1 C2 C3 C7 . . . . -178.27(9) no
C2 C3 C4 C5 . . . . -0.06(13) no
C7 C3 C4 C5 . . . . 179.65(9) no
C2 C3 C7 O7 . . . . -23.90(14) no
C2 C3 C7 N8 . . . . 154.76(9) no
C4 C3 C7 O7 . . . . 156.39(10) no
C4 C3 C7 N8 . . . . -24.94(14) no
C3 C4 C5 C6 . . . . -0.81(15) no
C4 C5 C6 N1 . . . . 0.42(16) no
N9 C10 C11 C12 . . . . -177.04(9) no
N9 C10 C11 C13 . . . . 2.96(15) no
C10 C11 C12 C21 . . . . 178.57(9) no
C13 C11 C12 C21 . . . . -1.43(17) no
C11 C12 C21 C22 . . . . -22.57(17) no
C11 C12 C21 C26 . . . . 156.91(10) no
C12 C21 C22 C23 . . . . 175.37(10) no
C26 C21 C22 C23 . . . . -4.11(15) no
C12 C21 C26 C25 . . . . -176.07(10) no
C22 C21 C26 C25 . . . . 3.45(15) no
C21 C22 C23 C24 . . . . 1.54(17) no
C22 C23 C24 C25 . . . . 1.83(17) no
C23 C24 C25 C26 . . . . -2.50(17) no
C24 C25 C26 C21 . . . . -0.20(16) no

loop_
_cod_related_entry_id
_cod_related_entry_database
_cod_related_entry_code
1 ChemSpider 26000979
